data_2001666
loop_
_publ_author_name
'Lapshin, A. E.'
'Smolin, Y. I.'
'Shepelev, Y. F.'
'Siv\'ak, M.'
'Gyepesov\'a, D.'

_publ_section_title
;Structure of dipotassium
 (nitrilo-\k<i>N</i>-triacetato-\k^3^<i></i><i>O</i>,<i>O</i>'',<i>O</i>'''')oxoperoxovanadate(V)--water
 (1/2)
;
_journal_issue 5
_journal_name_full 'Acta Crystallographica Section C'
_journal_page_first 867
_journal_page_last 870
_journal_paper_doi 10.1107/S0108270192011843
_journal_volume 49
_journal_year 1993
_chemical_formula_moiety 'C6 H6 K2 N1 O7 V,2(H2 O1)'
_chemical_formula_sum 'C6 H10 K2 N O11 V'
_chemical_formula_weight 401.28
_symmetry_cell_setting orthorhombic
_symmetry_space_group_name_Hall '-P 2c -2n'
_symmetry_space_group_name_H-M 'P n a m'
_cell_angle_alpha 90
_cell_angle_beta 90
_cell_angle_gamma 90
_cell_formula_units_Z 4
_cell_length_a 7.597(5)
_cell_length_b 12.951(3)
_cell_length_c 13.131(5)
_cell_volume 1291.9(10)
_diffrn_radiation_type Mo
_diffrn_radiation_wavelength 0.71069
_exptl_absorpt_coefficient_mu 1.44
_exptl_crystal_density_diffrn 2.06
_exptl_crystal_F_000 808
_cod_data_source_file ab1026.cif
_cod_data_source_block ab1026_structure_1_of_1
_cod_original_cell_volume 1291.90(10)
_cod_original_formula_sum 'C6 H10 K2 N1 O11 V1'
_cod_database_code 2001666

loop_
_atom_site_label
_atom_site_fract_x
_atom_site_fract_y
_atom_site_fract_z
V .30607(3) .476690(10) .25000
K .36603(3) .26941(2) .60243(2)
O(1) .3812(2) .36040(10) .2500
O(2) .49010(10) .55410(10) .30440(10)
O(3) .23920(10) .47130(10) .40040(10)
O(4) .09460(10) .38150(10) .51870(10)
O(5) .14700(10) .61060(10) .25
O(6) -.1188(2) .68000(10) .25
O(7) .3834(2) .62590(10) .52710(10)
N .0366(2) .41400(10) .25
C(1) .12280(10) .40480(10) .42950(10)
C(2) .0246(2) .35130(10) .34360(10)
C(3) -.0198(2) .60400(10) .25
C(4) -.0974(2) .49730(10) .25
H(1) .079(3) .287(2) .333(2)
H(2) -.098(3) .340(2) .359(2)
H(3) -.171(3) .492(2) .190(2)
H(4) .340(3) .577(2) .494(2)
H(5) .434(4) .598(2) .577(2)

loop_
_geom_angle_atom_site_label_1
_geom_angle_atom_site_label_2
_geom_angle_atom_site_label_3
_geom_angle
O(1) V O(2) 103.73(4)
O(1) V O(3) 93.22(6)
O(1) V O(5) 165.87(3)
O(1) V N 89.10(2)
O(2) V O(3) 80.48(6)
O(2) V O(5) 89.28(4)
O(2) V N 153.60(10)
C(1) C(2) N 109.70(10)
C(3) C(4) N 113.55(6)
C(2) N C(4) 110.90(10)

loop_
_geom_bond_atom_site_label_1
_geom_bond_atom_site_label_2
_geom_bond_distance
V O(1) 1.6100(10)
V O(2) 1.8620(10)
V O(3) 2.0400(10)
V O(5) 2.1130(10)
K O(4) 2.7500(10)
C(1) O(3) 1.2910(10)
C(1) O(4) 1.2280(10)
C(3) O(5) 1.2690(10)
C(3) O(6) 1.2380(10)
C(1) C(2) 1.5190(10)
C(3) C(4) 1.501(2)
V N 2.2020(10)
N C(2) 1.4750(10)
N C(4) 1.4840(10)
